data_7709596
loop_
_publ_author_name
'Luo, Ling'
'Wang, Linan'
'Bai, Chen'
'Zhou, Jiazheng'
'Wei, Lai'
'Su, Xin'

_publ_section_title
;
 Na4Ga8S14: A Ga-riched wide band gap ternary alkali-metal sulfide with
 unique [Ga12S42] 12-menbered rings
;
_journal_name_full 'Dalton Transactions'
_journal_paper_doi 10.1039/D2DT00295G
_journal_year 2022
_chemical_formula_moiety 'Ga8 Na4 S14'
_chemical_formula_sum 'Ga8 Na4 S14'
_chemical_formula_weight 1098.56
_space_group_crystal_system orthorhombic
_space_group_IT_number 61
_space_group_name_Hall '-P 2ac 2ab'
_space_group_name_H-M_alt 'P b c a'
_atom_sites_solution_primary iterative
_audit_creation_date 2022-01-21
_audit_creation_method
;
Olex2 1.2
(compiled 2018.05.29 svn.r3508 for OlexSys, GUI svn.r5506)
;
_audit_update_record
;
2022-01-30 deposited with the CCDC.	2022-02-23 downloaded from the CCDC.
;
_cell_angle_alpha 90
_cell_angle_beta 90
_cell_angle_gamma 90
_cell_formula_units_Z 8
_cell_length_a 13.5260(4)
_cell_length_b 11.4979(3)
_cell_length_c 29.9592(9)
_cell_measurement_reflns_used 6992
_cell_measurement_temperature 302.0
_cell_measurement_theta_max 25.279
_cell_measurement_theta_min 2.72
_cell_volume 4659.3(2)
_computing_cell_refinement 'SAINT V8.40B (?, 2016)'
_computing_data_reduction 'SAINT V8.40B (?, 2016)'
_computing_molecular_graphics 'Olex2 (Dolomanov et al., 2009)'
_computing_publication_material 'Olex2 (Dolomanov et al., 2009)'
_computing_structure_refinement 'ShelXL (Sheldrick, 2015)'
_computing_structure_solution 'olex2.solve (Bourhis et al., 2015)'
_diffrn_ambient_temperature 302.0
_diffrn_measured_fraction_theta_full 0.999
_diffrn_measured_fraction_theta_max 0.995
_diffrn_measurement_device_type 'Bruker APEX-II CCD'
_diffrn_measurement_method '\f and \w scans'
_diffrn_radiation_type MoK\a
_diffrn_radiation_wavelength 0.71073
_diffrn_reflns_av_R_equivalents 0.0730
_diffrn_reflns_av_unetI/netI 0.0447
_diffrn_reflns_Laue_measured_fraction_full 0.999
_diffrn_reflns_Laue_measured_fraction_max 0.995
_diffrn_reflns_limit_h_max 15
_diffrn_reflns_limit_h_min -17
_diffrn_reflns_limit_k_max 13
_diffrn_reflns_limit_k_min -14
_diffrn_reflns_limit_l_max 38
_diffrn_reflns_limit_l_min -38
_diffrn_reflns_number 44194
_diffrn_reflns_point_group_measured_fraction_full 0.999
_diffrn_reflns_point_group_measured_fraction_max 0.995
_diffrn_reflns_theta_full 25.242
_diffrn_reflns_theta_max 27.509
_diffrn_reflns_theta_min 2.029
_diffrn_standards_number 0
_exptl_absorpt_coefficient_mu 10.424
_exptl_absorpt_correction_T_max 0.7456
_exptl_absorpt_correction_T_min 0.5950
_exptl_absorpt_correction_type multi-scan
_exptl_absorpt_process_details
'SADABS-2016/2 (Bruker,2016/2) was used for absorption correction. wR2(int) was 0.1135 before and 0.0679 after correction. The Ratio of minimum to maximum transmission is 0.7980. The \l/2 correction factor is Not present.'
_exptl_crystal_colour 'clear light colourless'
_exptl_crystal_colour_lustre clear
_exptl_crystal_colour_modifier light
_exptl_crystal_colour_primary colourless
_exptl_crystal_density_diffrn 3.132
_exptl_crystal_description irregular
_exptl_crystal_F_000 4128
_exptl_crystal_size_max 0.168
_exptl_crystal_size_mid 0.138
_exptl_crystal_size_min 0.069
_refine_diff_density_max 0.672
_refine_diff_density_min -0.758
_refine_diff_density_rms 0.174
_refine_ls_extinction_method none
_refine_ls_goodness_of_fit_ref 1.073
_refine_ls_hydrogen_treatment undef
_refine_ls_matrix_type full
_refine_ls_number_parameters 235
_refine_ls_number_reflns 5331
_refine_ls_number_restraints 0
_refine_ls_restrained_S_all 1.073
_refine_ls_R_factor_all 0.0404
_refine_ls_R_factor_gt 0.0297
_refine_ls_shift/su_max 0.002
_refine_ls_shift/su_mean 0.000
_refine_ls_structure_factor_coef Fsqd
_refine_ls_weighting_details 'w=1/[\s^2^(Fo^2^)+(0.0143P)^2^] where P=(Fo^2^+2Fc^2^)/3'
_refine_ls_weighting_scheme calc
_refine_ls_wR_factor_gt 0.0522
_refine_ls_wR_factor_ref 0.0556
_reflns_Friedel_coverage 0.000
_reflns_number_gt 4374
_reflns_number_total 5331
_reflns_threshold_expression 'I > 2\s(I)'
_cod_data_source_file d2dt00295g2.cif
_cod_data_source_block 002
_cod_database_code 7709596
_shelx_shelxl_version_number 2018/3
_shelx_space_group_comment
;
The symmetry employed for this shelxl refinement is uniquely defined
by the following loop, which should always be used as a source of
symmetry information in preference to the above space-group names.
They are only intended as comments.
;
_shelx_estimated_absorpt_t_max 0.533
_shelx_estimated_absorpt_t_min 0.273
_olex2_refinement_description
;
;
_olex2_submission_special_instructions 'No special instructions were received'

loop_
_space_group_symop_operation_xyz
'x, y, z'
'-x+1/2, -y, z+1/2'
'-x, y+1/2, -z+1/2'
'x+1/2, -y+1/2, -z'
'-x, -y, -z'
'x-1/2, y, -z-1/2'
'x, -y-1/2, z-1/2'
'-x-1/2, y-1/2, z'

loop_
_atom_site_label
_atom_site_type_symbol
_atom_site_fract_x
_atom_site_fract_y
_atom_site_fract_z
_atom_site_U_iso_or_equiv
_atom_site_adp_type
_atom_site_occupancy
_atom_site_site_symmetry_order
_atom_site_calc_flag
_atom_site_refinement_flags_posn
_atom_site_refinement_flags_adp
_atom_site_refinement_flags_occupancy
_atom_site_disorder_assembly
_atom_site_disorder_group
Ga1 Ga 0.58186(3) 0.63561(4) 0.58265(2) 0.01308(10) Uani 1 1 d . . . . .
Ga2 Ga 0.35634(3) 0.55447(4) 0.63774(2) 0.01324(10) Uani 1 1 d . . . . .
Ga5 Ga 0.14841(3) 0.37888(4) 0.37499(2) 0.01382(10) Uani 1 1 d . . . . .
Ga8 Ga 0.40075(3) 0.37999(4) 0.16949(2) 0.01334(10) Uani 1 1 d . . . . .
Ga7 Ga 0.19748(3) 0.16133(4) 0.18388(2) 0.01328(10) Uani 1 1 d . . . . .
Ga6 Ga 0.22056(3) 0.40458(4) 0.25372(2) 0.01357(10) Uani 1 1 d . . . . .
Ga3 Ga 0.35835(3) 0.59757(4) 0.52582(2) 0.01549(10) Uani 1 1 d . . . . .
Ga4 Ga 0.21877(3) 0.61226(4) 0.44474(2) 0.01430(10) Uani 1 1 d . . . . .
S8 S 0.21262(7) 0.75482(9) 0.39047(3) 0.0136(2) Uani 1 1 d . . . . .
S3 S 0.24021(7) 0.70147(9) 0.63497(3) 0.0130(2) Uani 1 1 d . . . . .
S13 S 0.33400(7) 0.05082(9) 0.20285(3) 0.0133(2) Uani 1 1 d . . . . .
S9 S 0.02111(7) 0.26112(9) 0.35746(3) 0.0141(2) Uani 1 1 d . . . . .
S1 S 0.62087(7) 0.45755(9) 0.55118(3) 0.0148(2) Uani 1 1 d . . . . .
S10 S 0.20236(7) 0.49773(9) 0.32005(3) 0.0163(2) Uani 1 1 d . . . . .
S14 S 0.41608(7) 0.56305(9) 0.14372(3) 0.0168(2) Uani 1 1 d . . . . .
S5 S 0.48100(7) 0.72827(9) 0.53499(3) 0.0165(2) Uani 1 1 d . . . . .
S12 S 0.12844(7) 0.24391(9) 0.24387(3) 0.0170(2) Uani 1 1 d . . . . .
S4 S 0.33673(8) 0.45188(9) 0.57428(3) 0.0175(2) Uani 1 1 d . . . . .
S2 S 0.51076(7) 0.61284(9) 0.64905(3) 0.0161(2) Uani 1 1 d . . . . .
S11 S 0.38370(7) 0.37658(10) 0.24397(3) 0.0172(2) Uani 1 1 d . . . . .
S7 S 0.10463(8) 0.47314(9) 0.43787(3) 0.0183(2) Uani 1 1 d . . . . .
S6 S 0.21303(8) 0.68817(11) 0.51352(3) 0.0233(2) Uani 1 1 d . . . . .
Na1 Na -0.03645(13) 0.22920(17) 0.44482(5) 0.0305(4) Uani 1 1 d . . . . .
Na3 Na 0.56832(13) 0.81499(17) 0.69629(6) 0.0358(5) Uani 1 1 d . . . . .
Na4 Na 0.59339(15) 0.42688(16) 0.69242(6) 0.0353(5) Uani 1 1 d . . . . .
Na2 Na 0.37125(16) 0.9360(2) 0.54892(7) 0.0487(6) Uani 1 1 d . . . . .

loop_
_atom_site_aniso_label
_atom_site_aniso_U_11
_atom_site_aniso_U_22
_atom_site_aniso_U_33
_atom_site_aniso_U_23
_atom_site_aniso_U_13
_atom_site_aniso_U_12
Ga1 0.0117(2) 0.0151(2) 0.0125(2) -0.00033(17) -0.00038(16) 0.00006(18)
Ga2 0.0127(2) 0.0148(2) 0.0122(2) -0.00045(17) 0.00124(16) -0.00059(18)
Ga5 0.0125(2) 0.0164(2) 0.0126(2) -0.00011(17) 0.00003(16) -0.00147(18)
Ga8 0.0125(2) 0.0140(2) 0.0135(2) -0.00069(17) 0.00116(17) 0.00077(18)
Ga7 0.0139(2) 0.0116(2) 0.0143(2) -0.00029(17) 0.00028(17) -0.00011(18)
Ga6 0.0151(2) 0.0135(2) 0.0120(2) -0.00117(17) 0.00114(17) 0.00015(18)
Ga3 0.0142(2) 0.0175(3) 0.0147(2) 0.00009(18) -0.00267(17) -0.00023(18)
Ga4 0.0146(2) 0.0159(2) 0.0125(2) -0.00101(17) -0.00152(17) 0.00117(18)
S8 0.0115(5) 0.0138(5) 0.0155(5) 0.0005(4) 0.0017(4) 0.0009(4)
S3 0.0128(5) 0.0134(5) 0.0128(4) -0.0003(4) -0.0001(4) 0.0001(4)
S13 0.0141(5) 0.0128(5) 0.0130(4) 0.0001(4) 0.0009(4) 0.0011(4)
S9 0.0123(5) 0.0134(5) 0.0167(5) 0.0002(4) -0.0024(4) -0.0002(4)
S1 0.0142(5) 0.0159(5) 0.0141(5) -0.0043(4) -0.0004(4) 0.0027(4)
S10 0.0216(6) 0.0152(5) 0.0121(4) -0.0007(4) 0.0035(4) -0.0004(4)
S14 0.0174(5) 0.0131(5) 0.0198(5) 0.0004(4) 0.0040(4) 0.0014(4)
S5 0.0175(5) 0.0151(5) 0.0168(5) 0.0015(4) -0.0048(4) -0.0014(4)
S12 0.0199(6) 0.0147(5) 0.0165(5) -0.0020(4) 0.0053(4) -0.0031(4)
S4 0.0236(6) 0.0154(5) 0.0134(5) -0.0019(4) -0.0002(4) -0.0012(4)
S2 0.0142(5) 0.0213(6) 0.0128(4) 0.0001(4) 0.0014(4) -0.0035(4)
S11 0.0146(5) 0.0248(6) 0.0123(5) -0.0008(4) -0.0001(4) 0.0033(4)
S7 0.0172(6) 0.0213(6) 0.0164(5) -0.0037(4) 0.0049(4) -0.0032(4)
S6 0.0204(6) 0.0335(7) 0.0159(5) -0.0088(5) -0.0038(4) 0.0123(5)
Na1 0.0320(11) 0.0380(12) 0.0215(9) 0.0001(8) 0.0031(8) -0.0012(9)
Na3 0.0334(11) 0.0255(11) 0.0485(12) 0.0030(9) -0.0084(9) -0.0047(9)
Na4 0.0488(12) 0.0227(10) 0.0343(10) 0.0042(8) -0.0176(9) -0.0046(9)
Na2 0.0488(14) 0.0537(15) 0.0437(12) 0.0027(11) 0.0078(10) 0.0253(11)

loop_
_atom_type_symbol
_atom_type_description
_atom_type_scat_dispersion_real
_atom_type_scat_dispersion_imag
_atom_type_scat_source
Ga Ga 0.2307 1.6083 'International Tables Vol C Tables 4.2.6.8 and 6.1.1.4'
Na Na 0.0362 0.0249 'International Tables Vol C Tables 4.2.6.8 and 6.1.1.4'
S S 0.1246 0.1234 'International Tables Vol C Tables 4.2.6.8 and 6.1.1.4'

loop_
_geom_angle_atom_site_label_1
_geom_angle_atom_site_label_2
_geom_angle_atom_site_label_3
_geom_angle
_geom_angle_site_symmetry_1
_geom_angle_site_symmetry_3
_geom_angle_publ_flag
S1 Ga1 S8 116.66(4) . 4_566 ?
S5 Ga1 S8 115.29(4) . 4_566 ?
S5 Ga1 S1 107.41(4) . . ?
S2 Ga1 S8 94.77(4) . 4_566 ?
S2 Ga1 S1 111.01(4) . . ?
S2 Ga1 S5 111.23(4) . . ?
S3 Ga2 S13 108.91(4) . 7_566 ?
S4 Ga2 S3 105.83(4) . . ?
S4 Ga2 S13 114.94(4) . 7_566 ?
S2 Ga2 S3 115.11(4) . . ?
S2 Ga2 S13 98.76(4) . 7_566 ?
S2 Ga2 S4 113.44(4) . . ?
S9 Ga5 S8 106.62(4) . 8_655 ?
S9 Ga5 S10 116.13(4) . . ?
S9 Ga5 S7 106.45(4) . . ?
S10 Ga5 S8 104.28(4) . 8_655 ?
S7 Ga5 S8 109.24(4) . 8_655 ?
S7 Ga5 S10 113.77(4) . . ?
S9 Ga8 S3 100.61(4) 6_656 2_564 ?
S14 Ga8 S3 107.14(4) . 2_564 ?
S14 Ga8 S9 111.97(4) . 6_656 ?
S11 Ga8 S3 110.21(4) . 2_564 ?
S11 Ga8 S9 114.60(4) . 6_656 ?
S11 Ga8 S14 111.53(4) . . ?
S3 Ga7 S13 103.86(4) 2_564 . ?
S14 Ga7 S3 104.61(4) 8_655 2_564 ?
S14 Ga7 S13 113.57(4) 8_655 . ?
S12 Ga7 S3 111.82(4) . 2_564 ?
S12 Ga7 S13 111.66(4) . . ?
S12 Ga7 S14 110.92(4) . 8_655 ?
S13 Ga6 Na4 97.15(4) 8_665 5_666 ?
S10 Ga6 S13 101.13(4) . 8_665 ?
S10 Ga6 Na4 54.81(4) . 5_666 ?
S12 Ga6 S13 108.89(4) . 8_665 ?
S12 Ga6 S10 116.26(4) . . ?
S12 Ga6 S11 114.15(4) . . ?
S12 Ga6 Na4 153.91(4) . 5_666 ?
S11 Ga6 S13 108.75(4) . 8_665 ?
S11 Ga6 S10 106.71(4) . . ?
S11 Ga6 Na4 56.19(4) . 5_666 ?
S5 Ga3 S1 101.89(4) . 5_666 ?
S4 Ga3 S1 116.10(4) . 5_666 ?
S4 Ga3 S5 121.09(4) . . ?
S4 Ga3 S6 109.77(4) . . ?
S6 Ga3 S1 93.83(4) . 5_666 ?
S6 Ga3 S5 110.69(4) . . ?
S8 Ga4 S1 108.47(4) . 5_666 ?
S7 Ga4 S8 114.75(4) . . ?
S7 Ga4 S1 113.84(4) . 5_666 ?
S7 Ga4 S6 109.88(4) . . ?
S6 Ga4 S8 111.71(4) . . ?
S6 Ga4 S1 96.83(4) . 5_666 ?
Ga1 S8 Ga5 109.96(4) 4_466 8_665 ?
Ga1 S8 Na3 87.43(4) 4_466 4_466 ?
Ga5 S8 Na3 116.63(5) 8_665 4_466 ?
Ga4 S8 Ga1 99.71(4) . 4_466 ?
Ga4 S8 Ga5 121.90(4) . 8_665 ?
Ga4 S8 Na3 113.41(5) . 4_466 ?
Ga2 S3 Ga8 104.07(4) . 2_565 ?
Ga2 S3 Ga7 103.22(4) . 2_565 ?
Ga7 S3 Ga8 106.69(4) 2_565 2_565 ?
Ga2 S13 Ga6 102.12(4) 7_565 8_655 ?
Ga2 S13 Na4 80.43(4) 7_565 7_565 ?
Ga7 S13 Ga2 100.63(4) . 7_565 ?
Ga7 S13 Ga6 107.29(4) . 8_655 ?
Ga7 S13 Na4 137.03(5) . 7_565 ?
Ga6 S13 Na4 114.51(5) 8_655 7_565 ?
Ga5 S9 Ga8 105.59(4) . 6_556 ?
Ga5 S9 Na1 94.28(5) . . ?
Ga5 S9 Na4 108.73(6) . 4_456 ?
Ga8 S9 Na1 102.42(5) 6_556 . ?
Ga8 S9 Na4 121.59(6) 6_556 4_456 ?
Na1 S9 Na4 120.14(6) . 4_456 ?
Ga1 S1 Ga3 130.49(5) . 5_666 ?
Ga1 S1 Ga4 119.90(4) . 5_666 ?
Ga1 S1 Na1 116.82(5) . 4_556 ?
Ga3 S1 Na1 86.17(4) 5_666 4_556 ?
Ga4 S1 Ga3 81.38(3) 5_666 5_666 ?
Ga4 S1 Na1 114.25(5) 5_666 4_556 ?
Ga5 S10 Ga6 112.78(5) . . ?
Ga5 S10 Na3 112.06(5) . 4_466 ?
Ga5 S10 Na4 125.32(5) . 5_666 ?
Ga6 S10 Na3 105.93(5) . 4_466 ?
Ga6 S10 Na4 85.73(5) . 5_666 ?
Na3 S10 Na4 110.78(6) 4_466 5_666 ?
Ga8 S14 Ga7 102.87(4) . 8_665 ?
Ga8 S14 Na3 109.02(5) . 7_575 ?
Ga8 S14 Na2 108.64(6) . 7_575 ?
Ga7 S14 Na3 87.27(5) 8_665 7_575 ?
Ga7 S14 Na2 112.20(6) 8_665 7_575 ?
Na2 S14 Na3 131.81(7) 7_575 7_575 ?
Ga1 S5 Ga3 102.02(4) . . ?
Ga1 S5 Na1 116.89(6) . 8_665 ?
Ga1 S5 Na2 128.52(6) . . ?
Ga3 S5 Na1 94.71(5) . 8_665 ?
Ga3 S5 Na2 101.17(6) . . ?
Na1 S5 Na2 106.14(6) 8_665 . ?
Ga7 S12 Ga6 102.88(4) . . ?
Ga7 S12 Na3 84.03(5) . 2_564 ?
Ga7 S12 Na4 108.85(6) . 4_456 ?
Ga6 S12 Na3 135.82(6) . 2_564 ?
Ga6 S12 Na4 125.81(6) . 4_456 ?
Na4 S12 Na3 90.86(6) 4_456 2_564 ?
Ga2 S4 Na1 119.81(5) . 4_556 ?
Ga2 S4 Na2 111.45(6) . 8_655 ?
Ga3 S4 Ga2 98.06(4) . . ?
Ga3 S4 Na1 110.46(5) . 4_556 ?
Ga3 S4 Na2 90.22(5) . 8_655 ?
Na1 S4 Na2 119.88(7) 4_556 8_655 ?
Ga1 S2 Na3 103.39(5) . . ?
Ga1 S2 Na4 109.85(6) . . ?
Ga2 S2 Ga1 107.81(4) . . ?
Ga2 S2 Na3 125.69(6) . . ?
Ga2 S2 Na4 102.72(6) . . ?
Na4 S2 Na3 106.94(6) . . ?
Ga8 S11 Ga6 103.15(4) . . ?
Ga8 S11 Na3 126.99(6) . 5_666 ?
Ga8 S11 Na4 127.85(6) . 5_666 ?
Ga6 S11 Na3 104.31(5) . 5_666 ?
Ga6 S11 Na4 84.85(5) . 5_666 ?
Na3 S11 Na4 99.08(6) 5_666 5_666 ?
Ga5 S7 Na1 78.57(4) . . ?
Ga5 S7 Na2 119.78(5) . 4_466 ?
Ga5 S7 Na2 137.67(6) . 8_655 ?
Ga4 S7 Ga5 103.88(4) . . ?
Ga4 S7 Na1 166.87(5) . . ?
Ga4 S7 Na2 114.68(5) . 4_466 ?
Ga4 S7 Na2 86.15(5) . 8_655 ?
Na2 S7 Na1 73.79(5) 4_466 . ?
Na2 S7 Na1 83.65(5) 8_655 . ?
Na2 S7 Na2 90.81(6) 4_466 8_655 ?
Ga3 S6 Na1 144.18(6) . 5_566 ?
Ga3 S6 Na2 80.93(5) . 8_655 ?
Ga4 S6 Ga3 86.57(4) . . ?
Ga4 S6 Na1 124.09(5) . 5_566 ?
Ga4 S6 Na2 88.01(5) . 8_655 ?
Na1 S6 Na2 82.10(6) 5_566 8_655 ?
S9 Na1 S1 86.18(5) . 4_456 ?
S9 Na1 S5 147.16(8) . 8_655 ?
S9 Na1 S4 94.54(6) . 4_456 ?
S9 Na1 S7 70.93(5) . . ?
S9 Na1 S6 127.36(7) . 5_566 ?
S9 Na1 Na2 90.26(6) . 4_466 ?
S1 Na1 S7 101.14(6) 4_456 . ?
S1 Na1 Na2 152.79(7) 4_456 4_466 ?
S5 Na1 S1 76.76(5) 8_655 4_456 ?
S5 Na1 S7 84.95(5) 8_655 . ?
S5 Na1 S6 78.70(5) 8_655 5_566 ?
S5 Na1 Na2 92.38(6) 8_655 4_466 ?
S4 Na1 S1 84.83(6) 4_456 4_456 ?
S4 Na1 S5 111.32(7) 4_456 8_655 ?
S4 Na1 S7 163.65(7) 4_456 . ?
S4 Na1 S6 79.73(6) 4_456 5_566 ?
S4 Na1 Na2 122.36(6) 4_456 4_466 ?
S7 Na1 Na2 52.53(4) . 4_466 ?
S6 Na1 S1 143.77(7) 5_566 4_456 ?
S6 Na1 S7 102.81(6) 5_566 . ?
S6 Na1 Na2 53.57(5) 5_566 4_466 ?
S8 Na3 Na4 174.68(7) 4_566 3_656 ?
S10 Na3 S8 71.21(5) 4_566 4_566 ?
S10 Na3 S14 89.61(6) 4_566 7_576 ?
S10 Na3 S12 142.16(8) 4_566 2_565 ?
S10 Na3 S11 122.28(7) 4_566 5_666 ?
S10 Na3 Na4 103.66(6) 4_566 3_656 ?
S14 Na3 S8 96.11(6) 7_576 4_566 ?
S14 Na3 S12 75.48(5) 7_576 2_565 ?
S14 Na3 Na4 85.09(5) 7_576 3_656 ?
S12 Na3 S8 143.76(7) 2_565 4_566 ?
S12 Na3 Na4 41.55(4) 2_565 3_656 ?
S2 Na3 S8 64.87(5) . 4_566 ?
S2 Na3 S10 135.05(8) . 4_566 ?
S2 Na3 S14 86.06(6) . 7_576 ?
S2 Na3 S12 79.28(5) . 2_565 ?
S2 Na3 S11 75.37(5) . 5_666 ?
S2 Na3 Na4 120.43(6) . 3_656 ?
S11 Na3 S8 99.55(6) 5_666 4_566 ?
S11 Na3 S14 147.58(7) 5_666 7_576 ?
S11 Na3 S12 75.11(5) 5_666 2_565 ?
S11 Na3 Na4 81.92(5) 5_666 3_656 ?
Ga6 Na4 Na3 100.10(5) 5_666 3_646 ?
S13 Na4 Ga6 128.48(6) 7_566 5_666 ?
S13 Na4 Na3 55.48(4) 7_566 3_646 ?
S9 Na4 Ga6 155.10(7) 4_556 5_666 ?
S9 Na4 S13 75.92(5) 4_556 7_566 ?
S9 Na4 S10 119.39(8) 4_556 5_666 ?
S9 Na4 S11 164.63(8) 4_556 5_666 ?
S9 Na4 Na3 90.30(6) 4_556 3_646 ?
S10 Na4 Ga6 39.47(3) 5_666 5_666 ?
S10 Na4 S13 158.41(7) 5_666 7_566 ?
S10 Na4 S11 75.97(5) 5_666 5_666 ?
S10 Na4 Na3 133.39(6) 5_666 3_646 ?
S12 Na4 Ga6 87.29(5) 4_556 5_666 ?
S12 Na4 S13 99.21(6) 4_556 7_566 ?
S12 Na4 S9 83.15(6) 4_556 4_556 ?
S12 Na4 S10 97.83(6) 4_556 5_666 ?
S12 Na4 S11 94.54(6) 4_556 5_666 ?
S12 Na4 Na3 47.59(4) 4_556 3_646 ?
S2 Na4 Ga6 94.50(6) . 5_666 ?
S2 Na4 S13 65.18(5) . 7_566 ?
S2 Na4 S9 101.92(6) . 4_556 ?
S2 Na4 S10 95.37(6) . 5_666 ?
S2 Na4 S12 161.18(9) . 4_556 ?
S2 Na4 S11 75.72(6) . 5_666 ?
S2 Na4 Na3 113.83(7) . 3_646 ?
S11 Na4 Ga6 38.96(3) 5_666 5_666 ?
S11 Na4 S13 89.52(6) 5_666 7_566 ?
S11 Na4 Na3 77.16(5) 5_666 3_646 ?
S14 Na2 S4 86.93(6) 7_576 8_665 ?
S14 Na2 S7 71.73(6) 7_576 4_566 ?
S14 Na2 S7 160.87(9) 7_576 8_665 ?
S14 Na2 S6 112.60(7) 7_576 8_665 ?
S14 Na2 Na1 83.51(6) 7_576 4_566 ?
S5 Na2 S14 92.16(6) . 7_576 ?
S5 Na2 S4 126.42(9) . 8_665 ?
S5 Na2 S7 84.89(6) . 8_665 ?
S5 Na2 S7 77.71(6) . 4_566 ?
S5 Na2 S6 150.89(8) . 8_665 ?
S5 Na2 Na1 130.11(8) . 4_566 ?
S4 Na2 S7 110.02(7) 8_665 8_665 ?
S4 Na2 S7 149.11(8) 8_665 4_566 ?
S4 Na2 S6 72.25(5) 8_665 8_665 ?
S4 Na2 Na1 103.04(6) 8_665 4_566 ?
S7 Na2 S7 89.20(6) 4_566 8_665 ?
S7 Na2 Na1 84.01(6) 8_665 4_566 ?
S7 Na2 Na1 53.68(5) 4_566 4_566 ?
S6 Na2 S7 66.66(5) 8_665 8_665 ?
S6 Na2 S7 95.16(7) 8_665 4_566 ?
S6 Na2 Na1 44.32(4) 8_665 4_566 ?

loop_
_geom_bond_atom_site_label_1
_geom_bond_atom_site_label_2
_geom_bond_distance
_geom_bond_site_symmetry_2
_geom_bond_publ_flag
Ga1 S8 2.3159(10) 4_566 ?
Ga1 S1 2.3149(11) . ?
Ga1 S5 2.2440(10) . ?
Ga1 S2 2.2248(10) . ?
Ga2 S3 2.3089(11) . ?
Ga2 S13 2.3156(10) 7_566 ?
Ga2 S4 2.2532(10) . ?
Ga2 S2 2.2198(11) . ?
Ga5 S8 2.4049(10) 8_655 ?
Ga5 S9 2.2526(11) . ?
Ga5 S10 2.2603(10) . ?
Ga5 S7 2.2527(10) . ?
Ga8 S3 2.3626(10) 2_564 ?
Ga8 S9 2.2738(10) 6_656 ?
Ga8 S14 2.2515(11) . ?
Ga8 S11 2.2436(10) . ?
Ga7 S3 2.3120(10) 2_564 ?
Ga7 S13 2.3123(10) . ?
Ga7 S14 2.2547(11) 8_655 ?
Ga7 S12 2.2369(10) . ?
Ga6 S13 2.3863(10) 8_665 ?
Ga6 S10 2.2707(10) . ?
Ga6 S12 2.2478(11) . ?
Ga6 S11 2.2489(11) . ?
Ga6 Na4 3.5625(19) 5_666 ?
Ga3 S1 2.4089(10) 5_666 ?
Ga3 S5 2.2552(11) . ?
Ga3 S4 2.2359(11) . ?
Ga3 S6 2.2548(11) . ?
Ga4 S8 2.3102(10) . ?
Ga4 S1 2.3160(11) 5_666 ?
Ga4 S7 2.2326(11) . ?
Ga4 S6 2.2394(11) . ?
S8 Na3 3.348(2) 4_466 ?
S13 Na4 3.532(2) 7_565 ?
S9 Na1 2.7553(19) . ?
S9 Na4 2.804(2) 4_456 ?
S1 Na1 3.025(2) 4_556 ?
S10 Na3 2.857(2) 4_466 ?
S10 Na4 2.920(2) 5_666 ?
S14 Na3 2.947(2) 7_575 ?
S14 Na2 2.904(2) 7_575 ?
S5 Na1 2.8035(19) 8_665 ?
S5 Na2 2.843(2) . ?
S12 Na3 3.094(2) 2_564 ?
S12 Na4 2.779(2) 4_456 ?
S4 Na1 2.758(2) 4_556 ?
S4 Na2 2.920(2) 8_655 ?
S2 Na3 2.831(2) . ?
S2 Na4 2.740(2) . ?
S11 Na3 2.911(2) 5_666 ?
S11 Na4 2.972(2) 5_666 ?
S7 Na1 3.399(2) . ?
S7 Na2 3.348(3) 4_466 ?
S7 Na2 3.370(2) 8_655 ?
S6 Na1 2.857(2) 5_566 ?
S6 Na2 3.291(2) 8_655 ?
Na1 Na2 4.051(3) 4_466 ?
Na3 Na4 4.190(3) 3_656 ?
